data_4332546
loop_
_publ_author_name
'Andersen, Ryan J.'
'diTargiani, Robert C.'
'Hancock, Robert D.'
'Stern, Charlotte L.'
'Goldberg, David P.'
'Godwin, Hilary A.'

_publ_section_title
;
 Characterization of the First N2S(alkylthiolate)lead Compound:&#x00A0; A
 Model for Three-Coordinate Lead in Biological Systems&#x2020;
;
_journal_issue 17
_journal_name_full 'Inorganic Chemistry'
_journal_page_first 6574
_journal_page_last 6576
_journal_paper_doi 10.1021/ic060497z
_journal_volume 45
_journal_year 2006
_chemical_formula_sum 'C12 H19 Cl N2 O4 Pb S'
_chemical_formula_weight 529.99
_chemical_name_systematic
; 
 ? 
;
_space_group_IT_number 14
_symmetry_cell_setting monoclinic
_symmetry_space_group_name_Hall '-P 2yn'
_symmetry_space_group_name_H-M 'P 1 21/n 1'
_atom_sites_solution_hydrogens geom
_atom_sites_solution_primary direct
_atom_sites_solution_secondary difmap
_audit_creation_method SHELXL-97
_cell_angle_alpha 90.00
_cell_angle_beta 109.8710(10)
_cell_angle_gamma 90.00
_cell_formula_units_Z 8
_cell_length_a 16.8297(9)
_cell_length_b 11.9719(6)
_cell_length_c 17.0868(9)
_cell_measurement_temperature 153(2)
_cell_volume 3237.7(3)
_computing_cell_refinement 'Bruker SMART'
_computing_data_collection 'Bruker SMART'
_computing_data_reduction 'Bruker SAINT'
_computing_molecular_graphics 'Bruker SHELXTL'
_computing_publication_material 'Bruker SHELXTL'
_computing_structure_refinement 'SHELXL-97 (Sheldrick, 1997)'
_computing_structure_solution 'SHELXS-97 (Sheldrick, 1990)'
_diffrn_ambient_temperature 153(2)
_diffrn_measured_fraction_theta_full 0.931
_diffrn_measured_fraction_theta_max 0.931
_diffrn_measurement_device_type 'CCD area detector'
_diffrn_measurement_method 'omega scans'
_diffrn_radiation_monochromator graphite
_diffrn_radiation_source 'fine-focus sealed tube'
_diffrn_radiation_type MoK\a
_diffrn_radiation_wavelength 0.71073
_diffrn_reflns_av_R_equivalents 0.0499
_diffrn_reflns_av_sigmaI/netI 0.0349
_diffrn_reflns_limit_h_max 21
_diffrn_reflns_limit_h_min -22
_diffrn_reflns_limit_k_max 16
_diffrn_reflns_limit_k_min -15
_diffrn_reflns_limit_l_max 22
_diffrn_reflns_limit_l_min -23
_diffrn_reflns_number 29704
_diffrn_reflns_theta_full 28.93
_diffrn_reflns_theta_max 28.93
_diffrn_reflns_theta_min 1.47
_exptl_absorpt_coefficient_mu 10.731
_exptl_absorpt_correction_T_max 0.4736
_exptl_absorpt_correction_T_min 0.1502
_exptl_absorpt_correction_type integration
_exptl_crystal_colour colorless
_exptl_crystal_density_diffrn 2.175
_exptl_crystal_density_meas 0
_exptl_crystal_density_method 'not measured'
_exptl_crystal_description block
_exptl_crystal_F_000 2016
_exptl_crystal_size_max 0.240
_exptl_crystal_size_mid 0.138
_exptl_crystal_size_min 0.072
_refine_diff_density_max 2.450
_refine_diff_density_min -0.988
_refine_diff_density_rms 0.159
_refine_ls_extinction_method none
_refine_ls_goodness_of_fit_ref 1.049
_refine_ls_hydrogen_treatment fixed
_refine_ls_matrix_type full
_refine_ls_number_parameters 385
_refine_ls_number_reflns 7965
_refine_ls_number_restraints 0
_refine_ls_restrained_S_all 1.049
_refine_ls_R_factor_all 0.0375
_refine_ls_R_factor_gt 0.0259
_refine_ls_shift/su_max 0.005
_refine_ls_shift/su_mean 0.000
_refine_ls_structure_factor_coef Fsqd
_refine_ls_weighting_details 'calc w=1/[\s^2^(Fo^2^)+(0.0343P)^2^+0.9360P] where P=(Fo^2^+2Fc^2^)/3'
_refine_ls_weighting_scheme calc
_refine_ls_wR_factor_gt 0.0629
_refine_ls_wR_factor_ref 0.0675
_reflns_number_gt 6419
_reflns_number_total 7965
_reflns_threshold_expression >2sigma(I)
_cod_data_source_file ic060497zsup1.cif
_cod_data_source_block s73n
_cod_depositor_comments
;
The following automatic conversions were performed:

'_symmetry_cell_setting' value 'Monoclinic' changed to 'monoclinic'
according to /home/saulius/struct/CIF-dictionaries/cif_core.dic
dictionary named 'cif_core.dic' version 2.4.2 from 2011-04-26.

Automatic conversion script
Id: cif_fix_values 1891 2012-01-12 08:04:46Z andrius 
;
_cod_original_sg_symbol_H-M P2(1)/n
_cod_database_code 4332546

loop_
_symmetry_equiv_pos_as_xyz
'x, y, z'
'-x+1/2, y+1/2, -z+1/2'
'-x, -y, -z'
'x-1/2, -y-1/2, z-1/2'

loop_
_atom_site_label
_atom_site_type_symbol
_atom_site_fract_x
_atom_site_fract_y
_atom_site_fract_z
_atom_site_U_iso_or_equiv
_atom_site_adp_type
_atom_site_occupancy
_atom_site_symmetry_multiplicity
_atom_site_calc_flag
_atom_site_refinement_flags
Pb1 Pb 0.495302(9) 0.180923(12) 1.032788(9) 0.01876(5) Uani 1 1 d .
Pb2 Pb 0.468277(9) 0.173640(12) 0.504633(8) 0.01950(5) Uani 1 1 d .
S1 S 0.44673(6) 0.06920(9) 0.89476(6) 0.0216(2) Uani 1 1 d .
S2 S 0.61163(6) 0.06844(9) 0.54457(6) 0.0220(2) Uani 1 1 d .
Cl1 Cl 0.69482(6) 0.24536(8) 0.94715(6) 0.0248(2) Uani 1 1 d .
Cl2 Cl 0.54523(7) 0.26002(9) 0.29952(6) 0.0273(2) Uani 1 1 d .
O1 O 0.6940(3) 0.1526(3) 0.8945(2) 0.0540(10) Uani 1 1 d .
O2 O 0.7782(2) 0.2609(4) 1.0041(3) 0.0703(13) Uani 1 1 d .
O3 O 0.6404(2) 0.2228(3) 0.9945(2) 0.0481(9) Uani 1 1 d .
O4 O 0.6659(3) 0.3435(3) 0.8983(2) 0.0499(10) Uani 1 1 d .
O5 O 0.5937(2) 0.3593(3) 0.3283(2) 0.0392(8) Uani 1 1 d .
O6 O 0.4756(3) 0.2888(4) 0.2269(3) 0.0799(15) Uani 1 1 d .
O7 O 0.5123(3) 0.2198(3) 0.3598(2) 0.0638(13) Uani 1 1 d .
O8 O 0.5928(4) 0.1772(3) 0.2784(4) 0.097(2) Uani 1 1 d .
N1 N 0.3425(2) 0.1544(3) 1.01218(19) 0.0198(7) Uani 1 1 d .
N2 N 0.4357(2) 0.3606(3) 0.9576(2) 0.0222(7) Uani 1 1 d .
N3 N 0.4971(2) 0.1380(3) 0.65572(18) 0.0200(7) Uani 1 1 d .
N4 N 0.5414(2) 0.3549(3) 0.5633(2) 0.0233(7) Uani 1 1 d .
C1 C 0.3296(2) 0.0736(4) 0.8680(2) 0.0210(8) Uani 1 1 d .
C2 C 0.2959(3) 0.1767(3) 0.8141(2) 0.0234(9) Uani 1 1 d .
H2A H 0.3063 0.1691 0.7613 0.035 Uiso 1 1 calc R
H2B H 0.3247 0.2436 0.8434 0.035 Uiso 1 1 calc R
H2C H 0.2350 0.1836 0.8030 0.035 Uiso 1 1 calc R
C3 C 0.2933(3) -0.0327(4) 0.8177(2) 0.0270(9) Uani 1 1 d .
H3A H 0.2314 -0.0305 0.7993 0.040 Uiso 1 1 calc R
H3B H 0.3139 -0.0986 0.8527 0.040 Uiso 1 1 calc R
H3C H 0.3115 -0.0366 0.7690 0.040 Uiso 1 1 calc R
C4 C 0.3068(2) 0.0662(3) 0.9473(2) 0.0228(8) Uani 1 1 d .
H4A H 0.2445 0.0682 0.9310 0.027 Uiso 1 1 calc R
H4B H 0.3257 -0.0075 0.9733 0.027 Uiso 1 1 calc R
C5 C 0.3500(3) 0.1078(4) 1.0956(2) 0.0267(9) Uani 1 1 d .
H5A H 0.3690 0.1667 1.1378 0.040 Uiso 1 1 calc R
H5B H 0.3911 0.0466 1.1095 0.040 Uiso 1 1 calc R
H5C H 0.2949 0.0797 1.0943 0.040 Uiso 1 1 calc R
C6 C 0.2864(2) 0.2543(3) 0.9963(2) 0.0245(9) Uani 1 1 d .
H6A H 0.2425 0.2424 1.0220 0.029 Uiso 1 1 calc R
H6B H 0.2575 0.2624 0.9355 0.029 Uiso 1 1 calc R
C7 C 0.3340(3) 0.3628(4) 1.0306(3) 0.0265(9) Uani 1 1 d .
H7A H 0.2946 0.4165 1.0421 0.032 Uiso 1 1 calc R
H7B H 0.3797 0.3468 1.0838 0.032 Uiso 1 1 calc R
C8 C 0.3720(2) 0.4156(3) 0.9707(2) 0.0223(8) Uani 1 1 d .
C9 C 0.3398(3) 0.5139(4) 0.9285(3) 0.0296(10) Uani 1 1 d .
H9 H 0.2931 0.5501 0.9369 0.035 Uiso 1 1 calc R
C10 C 0.3762(3) 0.5584(4) 0.8744(3) 0.0323(10) Uani 1 1 d .
H10 H 0.3556 0.6261 0.8458 0.039 Uiso 1 1 calc R
C11 C 0.4436(3) 0.5025(4) 0.8622(2) 0.0303(10) Uani 1 1 d .
H11 H 0.4699 0.5315 0.8253 0.036 Uiso 1 1 calc R
C12 C 0.4713(3) 0.4053(3) 0.9044(2) 0.0254(9) Uani 1 1 d .
H12 H 0.5174 0.3673 0.8963 0.031 Uiso 1 1 calc R
C13 C 0.6439(2) 0.0658(4) 0.6601(2) 0.0236(9) Uani 1 1 d .
C14 C 0.6977(3) 0.1702(3) 0.6934(3) 0.0287(10) Uani 1 1 d .
H14A H 0.6663 0.2368 0.6664 0.043 Uiso 1 1 calc R
H14B H 0.7504 0.1651 0.6813 0.043 Uiso 1 1 calc R
H14C H 0.7105 0.1755 0.7537 0.043 Uiso 1 1 calc R
C15 C 0.6982(3) -0.0381(4) 0.6917(3) 0.0322(10) Uani 1 1 d .
H15A H 0.7167 -0.0403 0.7526 0.048 Uiso 1 1 calc R
H15B H 0.7478 -0.0354 0.6740 0.048 Uiso 1 1 calc R
H15C H 0.6650 -0.1051 0.6688 0.048 Uiso 1 1 calc R
C16 C 0.5660(2) 0.0529(3) 0.6868(2) 0.0221(8) Uani 1 1 d .
H16A H 0.5411 -0.0216 0.6683 0.027 Uiso 1 1 calc R
H16B H 0.5854 0.0535 0.7483 0.027 Uiso 1 1 calc R
C17 C 0.4159(2) 0.0855(4) 0.6537(2) 0.0271(9) Uani 1 1 d .
H17A H 0.4017 0.0241 0.6134 0.041 Uiso 1 1 calc R
H17B H 0.3707 0.1415 0.6374 0.041 Uiso 1 1 calc R
H17C H 0.4219 0.0565 0.7091 0.041 Uiso 1 1 calc R
C18 C 0.5142(3) 0.2370(4) 0.7126(2) 0.0263(9) Uani 1 1 d .
H18A H 0.5761 0.2475 0.7378 0.032 Uiso 1 1 calc R
H18B H 0.4920 0.2217 0.7583 0.032 Uiso 1 1 calc R
C19 C 0.4747(3) 0.3446(4) 0.6689(3) 0.0280(9) Uani 1 1 d .
H19A H 0.4202 0.3270 0.6251 0.034 Uiso 1 1 calc R
H19B H 0.4631 0.3951 0.7096 0.034 Uiso 1 1 calc R
C20 C 0.5310(2) 0.4040(3) 0.6299(2) 0.0224(8) Uani 1 1 d .
C21 C 0.5714(3) 0.5032(4) 0.6614(3) 0.0294(10) Uani 1 1 d .
H21 H 0.5652 0.5355 0.7098 0.035 Uiso 1 1 calc R
C22 C 0.6210(3) 0.5551(4) 0.6218(3) 0.0313(10) Uani 1 1 d .
H22 H 0.6486 0.6237 0.6424 0.038 Uiso 1 1 calc R
C23 C 0.6296(3) 0.5056(4) 0.5520(3) 0.0295(10) Uani 1 1 d .
H23 H 0.6624 0.5402 0.5232 0.035 Uiso 1 1 calc R
C24 C 0.5898(2) 0.4053(3) 0.5251(2) 0.0243(9) Uani 1 1 d .
H24 H 0.5968 0.3704 0.4779 0.029 Uiso 1 1 calc R

loop_
_atom_site_aniso_label
_atom_site_aniso_U_11
_atom_site_aniso_U_22
_atom_site_aniso_U_33
_atom_site_aniso_U_23
_atom_site_aniso_U_13
_atom_site_aniso_U_12
Pb1 0.01592(8) 0.02264(8) 0.01705(8) 0.00077(5) 0.00473(6) -0.00068(5)
Pb2 0.01972(8) 0.02382(9) 0.01447(8) 0.00076(6) 0.00516(6) 0.00059(6)
S1 0.0197(5) 0.0283(5) 0.0165(4) 0.0002(4) 0.0057(4) 0.0026(4)
S2 0.0194(5) 0.0295(5) 0.0182(4) -0.0014(4) 0.0078(4) -0.0002(4)
Cl1 0.0216(5) 0.0283(5) 0.0278(5) -0.0031(4) 0.0126(4) -0.0026(4)
Cl2 0.0353(6) 0.0270(5) 0.0231(5) -0.0006(4) 0.0146(4) 0.0014(4)
O1 0.079(3) 0.047(2) 0.0341(19) -0.0118(17) 0.0159(19) 0.019(2)
O2 0.025(2) 0.097(4) 0.075(3) -0.020(3) -0.0009(19) -0.015(2)
O3 0.040(2) 0.054(2) 0.066(2) 0.020(2) 0.0387(19) 0.0089(18)
O4 0.063(3) 0.038(2) 0.062(2) 0.0185(18) 0.039(2) 0.0095(18)
O5 0.0334(18) 0.0426(19) 0.045(2) -0.0038(16) 0.0185(16) -0.0072(15)
O6 0.088(4) 0.059(3) 0.049(3) 0.004(2) -0.034(2) -0.012(3)
O7 0.111(4) 0.053(2) 0.050(2) -0.013(2) 0.056(3) -0.037(2)
O8 0.106(4) 0.045(3) 0.184(6) -0.026(3) 0.106(5) 0.006(2)
N1 0.0180(16) 0.0255(18) 0.0173(15) -0.0019(13) 0.0079(13) -0.0010(13)
N2 0.0207(17) 0.0246(17) 0.0199(16) -0.0005(14) 0.0048(14) 0.0016(14)
N3 0.0209(17) 0.0297(18) 0.0117(14) 0.0019(13) 0.0088(13) 0.0002(14)
N4 0.0213(18) 0.0271(18) 0.0191(16) -0.0013(14) 0.0036(14) 0.0039(14)
C1 0.0148(18) 0.032(2) 0.0164(18) -0.0007(16) 0.0051(15) -0.0019(16)
C2 0.019(2) 0.032(2) 0.0187(19) 0.0027(16) 0.0068(16) 0.0039(16)
C3 0.026(2) 0.032(2) 0.021(2) -0.0058(18) 0.0056(17) -0.0043(18)
C4 0.021(2) 0.030(2) 0.0191(18) -0.0023(16) 0.0080(16) -0.0049(17)
C5 0.027(2) 0.038(2) 0.0177(19) -0.0025(18) 0.0102(17) -0.0080(19)
C6 0.0171(19) 0.031(2) 0.026(2) -0.0037(18) 0.0087(16) 0.0002(17)
C7 0.022(2) 0.030(2) 0.027(2) -0.0060(18) 0.0079(17) 0.0013(18)
C8 0.0189(19) 0.023(2) 0.0214(19) -0.0056(16) 0.0017(15) 0.0010(16)
C9 0.023(2) 0.028(2) 0.030(2) -0.0064(19) 0.0002(17) 0.0037(18)
C10 0.038(3) 0.025(2) 0.023(2) 0.0013(18) -0.0046(18) 0.0020(19)
C11 0.037(3) 0.031(2) 0.019(2) 0.0008(18) 0.0054(18) -0.009(2)
C12 0.027(2) 0.025(2) 0.024(2) -0.0001(17) 0.0077(17) -0.0015(17)
C13 0.021(2) 0.032(2) 0.0176(18) 0.0020(17) 0.0071(16) 0.0001(17)
C14 0.024(2) 0.039(3) 0.020(2) -0.0008(18) 0.0035(17) -0.0007(18)
C15 0.027(2) 0.038(3) 0.028(2) 0.003(2) 0.0053(18) 0.005(2)
C16 0.025(2) 0.028(2) 0.0146(17) 0.0034(16) 0.0072(15) 0.0011(17)
C17 0.025(2) 0.037(2) 0.023(2) 0.0026(18) 0.0135(17) 0.0002(18)
C18 0.030(2) 0.033(2) 0.0175(18) -0.0034(17) 0.0112(17) 0.0000(18)
C19 0.030(2) 0.032(2) 0.025(2) -0.0024(18) 0.0139(18) 0.0048(19)
C20 0.020(2) 0.026(2) 0.0178(18) -0.0010(16) 0.0019(15) 0.0083(16)
C21 0.029(2) 0.032(2) 0.023(2) -0.0026(18) 0.0034(17) 0.0066(19)
C22 0.023(2) 0.025(2) 0.035(2) -0.0042(19) -0.0044(18) 0.0022(18)
C23 0.020(2) 0.035(2) 0.031(2) 0.0030(19) 0.0060(17) 0.0041(18)
C24 0.022(2) 0.027(2) 0.024(2) 0.0040(17) 0.0068(16) 0.0042(17)

loop_
_atom_type_symbol
_atom_type_description
_atom_type_scat_dispersion_real
_atom_type_scat_dispersion_imag
_atom_type_scat_source
C C 0.0033 0.0016 'International Tables Vol C Tables 4.2.6.8 and 6.1.1.4'
H H 0.0000 0.0000 'International Tables Vol C Tables 4.2.6.8 and 6.1.1.4'
N N 0.0061 0.0033 'International Tables Vol C Tables 4.2.6.8 and 6.1.1.4'
O O 0.0106 0.0060 'International Tables Vol C Tables 4.2.6.8 and 6.1.1.4'
Cl Cl 0.1484 0.1585 'International Tables Vol C Tables 4.2.6.8 and 6.1.1.4'
Pb Pb -3.3944 10.1111 'International Tables Vol C Tables 4.2.6.8 and 6.1.1.4'
S S 0.1246 0.1234 'International Tables Vol C Tables 4.2.6.8 and 6.1.1.4'

loop_
_geom_angle_atom_site_label_1
_geom_angle_atom_site_label_2
_geom_angle_atom_site_label_3
_geom_angle
N1 Pb1 N2 79.90(11)
N1 Pb1 S1 79.32(7)
N2 Pb1 S1 91.65(8)
N3 Pb2 N4 80.77(11)
N3 Pb2 S2 79.00(8)
N4 Pb2 S2 91.65(8)
C1 S1 Pb1 100.86(12)
C13 S2 Pb2 101.37(13)
O2 Cl1 O1 109.2(3)
O2 Cl1 O4 110.7(3)
O1 Cl1 O4 110.1(2)
O2 Cl1 O3 107.9(2)
O1 Cl1 O3 109.7(2)
O4 Cl1 O3 109.1(2)
O8 Cl2 O7 110.4(3)
O8 Cl2 O6 108.7(4)
O7 Cl2 O6 107.8(3)
O8 Cl2 O5 111.6(3)
O7 Cl2 O5 110.6(2)
O6 Cl2 O5 107.5(2)
C6 N1 C5 108.4(3)
C6 N1 C4 111.2(3)
C5 N1 C4 108.9(3)
C6 N1 Pb1 118.8(2)
C5 N1 Pb1 99.4(2)
C4 N1 Pb1 109.1(2)
C8 N2 C12 118.6(4)
C8 N2 Pb1 122.3(3)
C12 N2 Pb1 119.1(3)
C17 N3 C18 108.7(3)
C17 N3 C16 108.3(3)
C18 N3 C16 110.7(3)
C17 N3 Pb2 101.2(2)
C18 N3 Pb2 117.6(2)
C16 N3 Pb2 109.7(2)
C20 N4 C24 119.2(4)
C20 N4 Pb2 121.7(3)
C24 N4 Pb2 119.1(3)
C2 C1 C4 115.3(3)
C2 C1 C3 109.6(3)
C4 C1 C3 105.9(3)
C2 C1 S1 108.4(3)
C4 C1 S1 110.1(3)
C3 C1 S1 107.4(3)
C1 C2 H2A 109.5
C1 C2 H2B 109.5
H2A C2 H2B 109.5
C1 C2 H2C 109.5
H2A C2 H2C 109.5
H2B C2 H2C 109.5
C1 C3 H3A 109.5
C1 C3 H3B 109.5
H3A C3 H3B 109.5
C1 C3 H3C 109.5
H3A C3 H3C 109.5
H3B C3 H3C 109.5
N1 C4 C1 117.1(3)
N1 C4 H4A 108.0
C1 C4 H4A 108.0
N1 C4 H4B 108.0
C1 C4 H4B 108.0
H4A C4 H4B 107.3
N1 C5 H5A 109.5
N1 C5 H5B 109.5
H5A C5 H5B 109.5
N1 C5 H5C 109.5
H5A C5 H5C 109.5
H5B C5 H5C 109.5
N1 C6 C7 113.2(3)
N1 C6 H6A 108.9
C7 C6 H6A 108.9
N1 C6 H6B 108.9
C7 C6 H6B 108.9
H6A C6 H6B 107.8
C8 C7 C6 112.4(3)
C8 C7 H7A 109.1
C6 C7 H7A 109.1
C8 C7 H7B 109.1
C6 C7 H7B 109.1
H7A C7 H7B 107.9
N2 C8 C9 121.4(4)
N2 C8 C7 116.9(3)
C9 C8 C7 121.6(4)
C10 C9 C8 119.5(4)
C10 C9 H9 120.3
C8 C9 H9 120.3
C9 C10 C11 119.0(4)
C9 C10 H10 120.5
C11 C10 H10 120.5
C12 C11 C10 118.7(4)
C12 C11 H11 120.7
C10 C11 H11 120.7
N2 C12 C11 122.7(4)
N2 C12 H12 118.6
C11 C12 H12 118.6
C15 C13 C14 109.0(3)
C15 C13 C16 106.4(3)
C14 C13 C16 115.3(3)
C15 C13 S2 108.2(3)
C14 C13 S2 107.6(3)
C16 C13 S2 110.2(3)
C13 C14 H14A 109.5
C13 C14 H14B 109.5
H14A C14 H14B 109.5
C13 C14 H14C 109.5
H14A C14 H14C 109.5
H14B C14 H14C 109.5
C13 C15 H15A 109.5
C13 C15 H15B 109.5
H15A C15 H15B 109.5
C13 C15 H15C 109.5
H15A C15 H15C 109.5
H15B C15 H15C 109.5
N3 C16 C13 117.6(3)
N3 C16 H16A 107.9
C13 C16 H16A 107.9
N3 C16 H16B 107.9
C13 C16 H16B 107.9
H16A C16 H16B 107.2
N3 C17 H17A 109.5
N3 C17 H17B 109.5
H17A C17 H17B 109.5
N3 C17 H17C 109.5
H17A C17 H17C 109.5
H17B C17 H17C 109.5
N3 C18 C19 113.2(3)
N3 C18 H18A 108.9
C19 C18 H18A 108.9
N3 C18 H18B 108.9
C19 C18 H18B 108.9
H18A C18 H18B 107.7
C20 C19 C18 112.4(3)
C20 C19 H19A 109.1
C18 C19 H19A 109.1
C20 C19 H19B 109.1
C18 C19 H19B 109.1
H19A C19 H19B 107.9
N4 C20 C21 121.1(4)
N4 C20 C19 116.8(4)
C21 C20 C19 122.1(4)
C20 C21 C22 119.5(4)
C20 C21 H21 120.3
C22 C21 H21 120.3
C23 C22 C21 119.1(4)
C23 C22 H22 120.5
C21 C22 H22 120.5
C24 C23 C22 118.7(4)
C24 C23 H23 120.7
C22 C23 H23 120.7
N4 C24 C23 122.3(4)
N4 C24 H24 118.8
C23 C24 H24 118.8

loop_
_geom_bond_atom_site_label_1
_geom_bond_atom_site_label_2
_geom_bond_distance
Pb1 N1 2.495(3)
Pb1 N2 2.531(3)
Pb1 S1 2.5901(10)
Pb2 N3 2.496(3)
Pb2 N4 2.528(4)
Pb2 S2 2.5986(10)
S1 C1 1.867(4)
S2 C13 1.861(4)
Cl1 O2 1.422(4)
Cl1 O1 1.426(3)
Cl1 O4 1.427(4)
Cl1 O3 1.439(3)
Cl2 O8 1.396(4)
Cl2 O7 1.410(3)
Cl2 O6 1.430(4)
Cl2 O5 1.430(3)
N1 C6 1.490(5)
N1 C5 1.496(5)
N1 C4 1.501(5)
N2 C8 1.341(5)
N2 C12 1.357(5)
N3 C17 1.494(5)
N3 C18 1.498(5)
N3 C16 1.499(5)
N4 C20 1.344(5)
N4 C24 1.347(5)
C1 C2 1.530(5)
C1 C4 1.531(5)
C1 C3 1.541(5)
C2 H2A 0.9800
C2 H2B 0.9800
C2 H2C 0.9800
C3 H3A 0.9800
C3 H3B 0.9800
C3 H3C 0.9800
C4 H4A 0.9900
C4 H4B 0.9900
C5 H5A 0.9800
C5 H5B 0.9800
C5 H5C 0.9800
C6 C7 1.534(6)
C6 H6A 0.9900
C6 H6B 0.9900
C7 C8 1.515(6)
C7 H7A 0.9900
C7 H7B 0.9900
C8 C9 1.390(6)
C9 C10 1.378(6)
C9 H9 0.9500
C10 C11 1.392(6)
C10 H10 0.9500
C11 C12 1.365(6)
C11 H11 0.9500
C12 H12 0.9500
C13 C15 1.529(6)
C13 C14 1.535(6)
C13 C16 1.536(5)
C14 H14A 0.9800
C14 H14B 0.9800
C14 H14C 0.9800
C15 H15A 0.9800
C15 H15B 0.9800
C15 H15C 0.9800
C16 H16A 0.9900
C16 H16B 0.9900
C17 H17A 0.9800
C17 H17B 0.9800
C17 H17C 0.9800
C18 C19 1.524(6)
C18 H18A 0.9900
C18 H18B 0.9900
C19 C20 1.508(6)
C19 H19A 0.9900
C19 H19B 0.9900
C20 C21 1.384(6)
C21 C22 1.387(6)
C21 H21 0.9500
C22 C23 1.382(6)
C22 H22 0.9500
C23 C24 1.376(6)
C23 H23 0.9500
C24 H24 0.9500

loop_
_geom_torsion_atom_site_label_1
_geom_torsion_atom_site_label_2
_geom_torsion_atom_site_label_3
_geom_torsion_atom_site_label_4
_geom_torsion
N1 Pb1 S1 C1 10.74(15)
N2 Pb1 S1 C1 -68.67(15)
N3 Pb2 S2 C13 -10.48(16)
N4 Pb2 S2 C13 69.78(16)
N2 Pb1 N1 C6 -20.6(2)
S1 Pb1 N1 C6 -114.2(3)
N2 Pb1 N1 C5 -137.8(2)
S1 Pb1 N1 C5 128.5(2)
N2 Pb1 N1 C4 108.2(2)
S1 Pb1 N1 C4 14.6(2)
N1 Pb1 N2 C8 37.0(3)
S1 Pb1 N2 C8 115.8(3)
N1 Pb1 N2 C12 -145.6(3)
S1 Pb1 N2 C12 -66.7(3)
N4 Pb2 N3 C17 138.0(2)
S2 Pb2 N3 C17 -128.5(2)
N4 Pb2 N3 C18 19.8(2)
S2 Pb2 N3 C18 113.3(2)
N4 Pb2 N3 C16 -107.8(2)
S2 Pb2 N3 C16 -14.3(2)
N3 Pb2 N4 C20 -35.8(3)
S2 Pb2 N4 C20 -114.4(3)
N3 Pb2 N4 C24 146.4(3)
S2 Pb2 N4 C24 67.8(3)
Pb1 S1 C1 C2 90.6(2)
Pb1 S1 C1 C4 -36.3(3)
Pb1 S1 C1 C3 -151.1(2)
C6 N1 C4 C1 87.3(4)
C5 N1 C4 C1 -153.3(3)
Pb1 N1 C4 C1 -45.7(4)
C2 C1 C4 N1 -64.7(4)
C3 C1 C4 N1 174.0(3)
S1 C1 C4 N1 58.2(4)
C5 N1 C6 C7 87.6(4)
C4 N1 C6 C7 -152.7(3)
Pb1 N1 C6 C7 -24.8(4)
N1 C6 C7 C8 84.7(4)
C12 N2 C8 C9 2.8(6)
Pb1 N2 C8 C9 -179.7(3)
C12 N2 C8 C7 180.0(3)
Pb1 N2 C8 C7 -2.5(5)
C6 C7 C8 N2 -68.0(5)
C6 C7 C8 C9 109.1(4)
N2 C8 C9 C10 -2.6(6)
C7 C8 C9 C10 -179.6(4)
C8 C9 C10 C11 1.1(6)
C9 C10 C11 C12 0.1(6)
C8 N2 C12 C11 -1.7(6)
Pb1 N2 C12 C11 -179.2(3)
C10 C11 C12 N2 0.2(6)
Pb2 S2 C13 C15 151.1(3)
Pb2 S2 C13 C14 -91.3(3)
Pb2 S2 C13 C16 35.2(3)
C17 N3 C16 C13 154.1(3)
C18 N3 C16 C13 -86.8(4)
Pb2 N3 C16 C13 44.5(4)
C15 C13 C16 N3 -173.6(3)
C14 C13 C16 N3 65.4(4)
S2 C13 C16 N3 -56.5(4)
C17 N3 C18 C19 -88.4(4)
C16 N3 C18 C19 152.9(3)
Pb2 N3 C18 C19 25.7(4)
N3 C18 C19 C20 -86.4(4)
C24 N4 C20 C21 -2.2(6)
Pb2 N4 C20 C21 179.9(3)
C24 N4 C20 C19 178.9(3)
Pb2 N4 C20 C19 1.0(5)
C18 C19 C20 N4 69.7(5)
C18 C19 C20 C21 -109.2(4)
N4 C20 C21 C22 2.4(6)
C19 C20 C21 C22 -178.7(4)
C20 C21 C22 C23 -0.7(6)
C21 C22 C23 C24 -1.1(6)
C20 N4 C24 C23 0.2(6)
Pb2 N4 C24 C23 178.1(3)
C22 C23 C24 N4 1.4(6)
